data_1567666
loop_
_publ_author_name
'Bansal, Deepak'
'Kundu, Arup'
'Singh, Vijay Pal'
'Pal, Arun K.'
'Datta, Ayan'
'Dasgupta, Jyotishman'
'Mukhopadhyay, Pritam'

_publ_section_title
;
 A highly contorted push-pull naphthalenediimide dimer and evidence of
 intramolecular singlet exciton fission.
;
_journal_issue 39
_journal_name_full 'Chemical science'
_journal_page_first 11506
_journal_page_last 11512
_journal_paper_doi 10.1039/d2sc04187a
_journal_volume 13
_journal_year 2022
_chemical_absolute_configuration unk
_chemical_formula_moiety 'C56 H64 N8 O8'
_chemical_formula_sum 'C56 H64 N8 O8'
_chemical_formula_weight 977.15
_space_group_crystal_system tetragonal
_space_group_IT_number 96
_space_group_name_Hall 'P 4nw 2abw'
_space_group_name_H-M_alt 'P 43 21 2'
_atom_sites_solution_hydrogens geom
_audit_creation_method SHELXL-2018/3
_audit_update_record
;
2022-05-07 deposited with the CCDC.	2022-09-05 downloaded from the CCDC.
;
_cell_angle_alpha 90
_cell_angle_beta 90
_cell_angle_gamma 90
_cell_formula_units_Z 4
_cell_length_a 14.7104(7)
_cell_length_b 14.7104(7)
_cell_length_c 23.995(2)
_cell_measurement_reflns_used 6552
_cell_measurement_temperature 293(2)
_cell_measurement_theta_max 28.458
_cell_measurement_theta_min 2.190
_cell_volume 5192.4(6)
_computing_cell_refinement 'Bruker SAINT'
_computing_data_collection 'Bruker APEX2'
_computing_data_reduction 'Bruker SAINT'
_computing_molecular_graphics 'Bruker SHELXTL'
_computing_publication_material 'Bruker SHELXTL'
_computing_structure_refinement 'SHELXL-2018/3 (Sheldrick, 2018)'
_computing_structure_solution 'SHELXT 2014/5 (Sheldrick, 2014)'
_diffrn_ambient_temperature 293(2)
_diffrn_measured_fraction_theta_full 0.999
_diffrn_measured_fraction_theta_max 0.999
_diffrn_measurement_device_type 'Xcalibur, Ruby, Gemini'
_diffrn_measurement_method '\w scans'
_diffrn_radiation_type MoK\a
_diffrn_radiation_wavelength 0.71073
_diffrn_reflns_av_R_equivalents 0.1305
_diffrn_reflns_av_unetI/netI 0.0933
_diffrn_reflns_Laue_measured_fraction_full 0.999
_diffrn_reflns_Laue_measured_fraction_max 0.999
_diffrn_reflns_limit_h_max 17
_diffrn_reflns_limit_h_min -14
_diffrn_reflns_limit_k_max 17
_diffrn_reflns_limit_k_min -17
_diffrn_reflns_limit_l_max 28
_diffrn_reflns_limit_l_min -28
_diffrn_reflns_number 40315
_diffrn_reflns_point_group_measured_fraction_full 0.999
_diffrn_reflns_point_group_measured_fraction_max 0.999
_diffrn_reflns_theta_full 24.998
_diffrn_reflns_theta_max 24.998
_diffrn_reflns_theta_min 2.190
_diffrn_source 'fine-focus sealed tube'
_exptl_absorpt_coefficient_mu 0.085
_exptl_absorpt_correction_T_max 0.986
_exptl_absorpt_correction_T_min 0.983
_exptl_absorpt_correction_type multi-scan
_exptl_absorpt_process_details sadabs
_exptl_crystal_colour blue
_exptl_crystal_density_diffrn 1.250
_exptl_crystal_description needles
_exptl_crystal_F_000 2080
_exptl_crystal_size_max 0.200
_exptl_crystal_size_mid 0.190
_exptl_crystal_size_min 0.170
_refine_diff_density_max 0.281
_refine_diff_density_min -0.170
_refine_diff_density_rms 0.039
_refine_ls_abs_structure_details
;
 Refined as an inversion twin.
;
_refine_ls_abs_structure_Flack 2(4)
_refine_ls_extinction_coef 0.0053(19)
_refine_ls_extinction_expression Fc^*^=kFc[1+0.001xFc^2^\l^3^/sin(2\q)]^-1/4^
_refine_ls_extinction_method 'SHELXL-2018/3 (Sheldrick 2018)'
_refine_ls_goodness_of_fit_ref 0.880
_refine_ls_hydrogen_treatment constr
_refine_ls_matrix_type full
_refine_ls_number_parameters 328
_refine_ls_number_reflns 4582
_refine_ls_number_restraints 2
_refine_ls_restrained_S_all 0.889
_refine_ls_R_factor_all 0.1962
_refine_ls_R_factor_gt 0.0778
_refine_ls_shift/su_max 0.006
_refine_ls_shift/su_mean 0.001
_refine_ls_structure_factor_coef Fsqd
_refine_ls_weighting_details 'w=1/[\s^2^(Fo^2^)+(0.1470P)^2^] where P=(Fo^2^+2Fc^2^)/3'
_refine_ls_weighting_scheme calc
_refine_ls_wR_factor_gt 0.1959
_refine_ls_wR_factor_ref 0.2363
_reflns_Friedel_coverage 0.715
_reflns_Friedel_fraction_full 1.000
_reflns_Friedel_fraction_max 1.000
_reflns_number_gt 2072
_reflns_number_total 4582
_reflns_threshold_expression 'I > 2\s(I)'
_cod_data_source_file d2sc04187a2.cif
_cod_data_source_block PPD
_cod_depositor_comments 'Adding full bibliography for 1567665--1567666.cif.'
_cod_original_cell_volume 5192.4(7)
_cod_database_code 1567666
_shelx_shelxl_version_number 2018/3
_shelx_space_group_comment
;
The symmetry employed for this shelxl refinement is uniquely defined
by the following loop, which should always be used as a source of
symmetry information in preference to the above space-group names.
They are only intended as comments.
;
_shelx_estimated_absorpt_t_min 0.983
_shelx_estimated_absorpt_t_max 0.986

loop_
_space_group_symop_operation_xyz
'x, y, z'
'-y+1/2, x+1/2, z+3/4'
'-x, -y, z+1/2'
'y+1/2, -x+1/2, z+1/4'
'x+1/2, -y+1/2, -z+1/4'
'y, x, -z'
'-x+1/2, y+1/2, -z+3/4'
'-y, -x, -z+1/2'

loop_
_atom_site_label
_atom_site_type_symbol
_atom_site_fract_x
_atom_site_fract_y
_atom_site_fract_z
_atom_site_U_iso_or_equiv
_atom_site_adp_type
_atom_site_occupancy
_atom_site_site_symmetry_order
_atom_site_calc_flag
_atom_site_refinement_flags_posn
_atom_site_refinement_flags_adp
_atom_site_refinement_flags_occupancy
_atom_site_disorder_assembly
_atom_site_disorder_group
C1 C 0.3816(5) 0.1690(5) 0.5359(3) 0.0782(19) Uani 1 1 d . . . . .
C2 C 0.4291(5) 0.2452(5) 0.5172(3) 0.084(2) Uani 1 1 d . . . . .
H2 H 0.474509 0.270332 0.539334 0.101 Uiso 1 1 calc R U . . .
C3 C 0.4086(4) 0.2849(5) 0.4646(3) 0.0802(19) Uani 1 1 d . . . . .
C4 C 0.3466(5) 0.2391(5) 0.4295(3) 0.079(2) Uani 1 1 d . . . . .
C5 C 0.2295(5) 0.1250(5) 0.4181(3) 0.0754(19) Uani 1 1 d . . . . .
C6 C 0.1718(5) 0.0586(5) 0.4401(4) 0.085(2) Uani 1 1 d . . . . .
H6 H 0.127118 0.032942 0.417686 0.102 Uiso 1 1 calc R U . . .
C7 C 0.1804(5) 0.0304(5) 0.4954(4) 0.084(2) Uani 1 1 d . . . . .
C8 C 0.2545(5) 0.0624(5) 0.5260(3) 0.0779(19) Uani 1 1 d . . . . .
C9 C 0.3114(4) 0.1297(4) 0.5040(3) 0.0683(18) Uani 1 1 d . . . . .
C10 C 0.2974(4) 0.1641(4) 0.4501(3) 0.0640(17) Uani 1 1 d . . . . .
C11 C 0.4046(6) 0.1329(5) 0.5921(3) 0.097(2) Uani 1 1 d . . . . .
C12 C 0.3314(5) 0.2702(6) 0.3735(3) 0.088(2) Uani 1 1 d . . . . .
C13 C 0.2120(5) 0.1542(6) 0.3604(3) 0.085(2) Uani 1 1 d . . . . .
C14 C 0.2691(6) 0.0310(6) 0.5820(4) 0.095(2) Uani 1 1 d . . . . .
C23 C 0.0260(5) -0.0460(5) 0.4945(3) 0.089(2) Uani 1 1 d . . . . .
H23 H 0.032638 -0.054545 0.454202 0.107 Uiso 1 1 calc R U . . .
C24 C -0.0044(6) -0.1362(6) 0.5213(4) 0.128(3) Uani 1 1 d . . . . .
H24A H -0.011908 -0.128236 0.561140 0.153 Uiso 1 1 calc R U . . .
H24B H 0.041484 -0.182526 0.515148 0.153 Uiso 1 1 calc R U . . .
C25 C -0.0949(6) -0.1660(6) 0.4950(6) 0.160(5) Uani 1 1 d . . . . .
H25A H -0.086902 -0.174971 0.455252 0.192 Uiso 1 1 calc R U . . .
H25B H -0.114236 -0.223241 0.511213 0.192 Uiso 1 1 calc R U . . .
C26 C 0.4948(5) 0.4292(5) 0.4848(3) 0.082(2) Uani 1 1 d . . . . .
H26 H 0.529350 0.395543 0.512974 0.098 Uiso 1 1 calc R U . . .
C27 C 0.5611(5) 0.4849(6) 0.4505(3) 0.109(3) Uani 1 1 d . . . . .
H27A H 0.603115 0.443974 0.431993 0.131 Uiso 1 1 calc R U . . .
H27B H 0.527581 0.517194 0.421822 0.131 Uiso 1 1 calc R U . . .
C28 C 0.6135(5) 0.5512(6) 0.4837(4) 0.116(3) Uani 1 1 d . . . . .
H28A H 0.651324 0.587247 0.459077 0.140 Uiso 1 1 calc R U . . .
H28B H 0.652987 0.518946 0.509315 0.140 Uiso 1 1 calc R U . . .
N1 N 0.3441(5) 0.0663(4) 0.6113(3) 0.105(2) Uani 1 1 d . . . . .
N2 N 0.2646(4) 0.2255(4) 0.3418(3) 0.0914(18) Uani 1 1 d . . . . .
N3 N 0.1146(4) -0.0260(4) 0.5187(3) 0.099(2) Uani 1 1 d . . . . .
H3 H 0.127344 -0.051258 0.550124 0.119 Uiso 1 1 calc R U . . .
N4 N 0.4476(4) 0.3640(4) 0.4499(2) 0.0884(18) Uani 1 1 d . . . . .
H4 H 0.444062 0.377763 0.415107 0.106 Uiso 1 1 calc R U . . .
O1 O 0.4688(5) 0.1572(5) 0.6177(3) 0.153(3) Uani 1 1 d . . . . .
O2 O 0.2227(4) -0.0254(4) 0.6065(2) 0.115(2) Uani 1 1 d . . . . .
O3 O 0.3703(4) 0.3354(4) 0.3512(2) 0.116(2) Uani 1 1 d . . . . .
O4 O 0.1552(4) 0.1198(4) 0.3307(2) 0.1146(19) Uani 1 1 d . . . . .
C15 C 0.3594(7) 0.0343(7) 0.6704(4) 0.131(3) Uani 1 1 d . . . . .
H15A H 0.387168 0.082336 0.692233 0.158 Uiso 1 1 calc R U . . .
H15B H 0.301785 0.018427 0.687484 0.158 Uiso 1 1 calc R U . . .
C16 C 0.4182(9) -0.0440(9) 0.6691(5) 0.177(5) Uani 1 1 d D . . . .
H16A H 0.476983 -0.026625 0.654224 0.213 Uiso 1 1 calc R U . . .
H16B H 0.392348 -0.089759 0.644690 0.213 Uiso 1 1 calc R U . . .
C19 C 0.2480(6) 0.2558(6) 0.2837(3) 0.110(3) Uani 1 1 d . . . . .
H19A H 0.268081 0.318267 0.279686 0.132 Uiso 1 1 calc R U . . .
H19B H 0.183144 0.254144 0.276280 0.132 Uiso 1 1 calc R U . . .
C20 C 0.2956(8) 0.1986(7) 0.2419(4) 0.139(4) Uani 1 1 d . . . . .
H20A H 0.278392 0.135465 0.246901 0.167 Uiso 1 1 calc R U . . .
H20B H 0.360787 0.203408 0.247250 0.167 Uiso 1 1 calc R U . . .
C17 C 0.4304(19) -0.0838(15) 0.7276(10) 0.363(17) Uani 1 1 d D . . . .
H17A H 0.370802 -0.092172 0.744177 0.436 Uiso 1 1 calc R U . . .
H17B H 0.458195 -0.143356 0.724224 0.436 Uiso 1 1 calc R U . . .
C18 C 0.482(2) -0.0326(16) 0.7627(8) 0.331(15) Uani 1 1 d D . . . .
H18A H 0.485866 -0.062305 0.798212 0.496 Uiso 1 1 calc R U . . .
H18B H 0.541483 -0.025292 0.747310 0.496 Uiso 1 1 calc R U . . .
H18C H 0.453935 0.025984 0.767299 0.496 Uiso 1 1 calc R U . . .
C21 C 0.2701(11) 0.2303(9) 0.1812(5) 0.196(6) Uani 1 1 d . . . . .
H21A H 0.204386 0.230148 0.178019 0.235 Uiso 1 1 calc R U . . .
H21B H 0.290183 0.292719 0.176774 0.235 Uiso 1 1 calc R U . . .
C22 C 0.3045(18) 0.1810(15) 0.1386(7) 0.338(16) Uani 1 1 d . . . . .
H22A H 0.284522 0.206479 0.103836 0.508 Uiso 1 1 calc R U . . .
H22B H 0.369657 0.182113 0.140185 0.508 Uiso 1 1 calc R U . . .
H22C H 0.283569 0.119330 0.141434 0.508 Uiso 1 1 calc R U . . .

loop_
_atom_site_aniso_label
_atom_site_aniso_U_11
_atom_site_aniso_U_22
_atom_site_aniso_U_33
_atom_site_aniso_U_23
_atom_site_aniso_U_13
_atom_site_aniso_U_12
C1 0.077(5) 0.058(4) 0.100(5) 0.004(4) -0.014(4) 0.005(4)
C2 0.078(5) 0.073(5) 0.102(5) 0.007(4) -0.031(4) -0.005(4)
C3 0.068(4) 0.075(5) 0.097(5) 0.004(4) -0.003(4) -0.004(4)
C4 0.072(4) 0.084(5) 0.081(5) -0.017(4) -0.008(4) 0.007(4)
C5 0.073(5) 0.060(4) 0.093(6) -0.014(4) 0.010(4) 0.001(4)
C6 0.067(5) 0.090(5) 0.098(6) -0.031(5) 0.006(4) -0.007(4)
C7 0.071(5) 0.070(4) 0.111(6) -0.013(5) 0.010(5) -0.001(4)
C8 0.071(5) 0.072(4) 0.091(5) -0.003(4) -0.007(4) 0.006(4)
C9 0.052(4) 0.056(4) 0.096(5) -0.004(4) 0.004(4) -0.001(3)
C10 0.056(4) 0.058(4) 0.078(5) -0.015(4) 0.002(4) -0.002(3)
C11 0.113(6) 0.069(5) 0.110(6) 0.019(5) -0.031(6) -0.015(5)
C12 0.085(5) 0.105(6) 0.074(5) -0.001(5) -0.013(4) -0.019(5)
C13 0.068(5) 0.092(6) 0.094(6) -0.028(5) 0.006(5) -0.008(4)
C14 0.090(6) 0.068(5) 0.126(7) 0.001(5) 0.000(6) -0.006(4)
C23 0.079(5) 0.084(5) 0.104(5) -0.014(4) 0.010(4) -0.023(4)
C24 0.110(7) 0.083(6) 0.190(9) 0.001(6) 0.016(7) -0.029(5)
C25 0.114(7) 0.100(6) 0.266(13) -0.002(9) -0.005(9) -0.042(5)
C26 0.078(4) 0.081(4) 0.086(5) 0.024(4) -0.018(4) -0.018(4)
C27 0.087(5) 0.119(6) 0.121(6) 0.016(6) -0.006(5) -0.031(5)
C28 0.084(5) 0.114(6) 0.151(8) 0.038(6) -0.023(5) -0.037(5)
N1 0.115(5) 0.083(4) 0.116(5) 0.027(4) -0.024(4) -0.017(4)
N2 0.092(4) 0.104(5) 0.079(4) -0.021(4) -0.004(4) -0.001(4)
N3 0.070(4) 0.102(4) 0.125(5) -0.024(4) 0.013(4) -0.016(4)
N4 0.098(4) 0.088(4) 0.078(4) 0.007(3) -0.024(3) -0.029(4)
O1 0.161(6) 0.133(5) 0.166(5) 0.061(4) -0.099(5) -0.062(5)
O2 0.118(4) 0.102(4) 0.126(5) 0.014(4) 0.004(3) -0.024(4)
O3 0.129(5) 0.136(5) 0.084(3) 0.016(3) -0.018(3) -0.048(4)
O4 0.105(4) 0.137(5) 0.101(4) -0.040(3) -0.015(3) -0.033(4)
C15 0.145(8) 0.100(7) 0.149(8) 0.032(6) -0.010(7) -0.008(6)
C16 0.197(12) 0.165(11) 0.169(9) 0.060(9) -0.022(9) 0.047(10)
C19 0.119(7) 0.120(7) 0.090(6) -0.005(5) -0.020(5) -0.012(6)
C20 0.174(10) 0.140(8) 0.103(7) -0.028(6) 0.000(7) -0.017(7)
C17 0.37(4) 0.21(2) 0.51(5) 0.10(3) -0.19(3) 0.00(2)
C18 0.39(4) 0.28(3) 0.32(2) 0.02(2) -0.13(3) -0.03(3)
C21 0.312(19) 0.184(12) 0.091(8) -0.006(8) -0.008(10) -0.063(12)
C22 0.54(4) 0.34(3) 0.131(11) -0.071(15) -0.010(17) -0.14(3)

loop_
_atom_type_symbol
_atom_type_description
_atom_type_scat_dispersion_real
_atom_type_scat_dispersion_imag
_atom_type_scat_source
C C 0.0033 0.0016 'International Tables Vol C Tables 4.2.6.8 and 6.1.1.4'
N N 0.0061 0.0033 'International Tables Vol C Tables 4.2.6.8 and 6.1.1.4'
O O 0.0106 0.0060 'International Tables Vol C Tables 4.2.6.8 and 6.1.1.4'
H H 0.0000 0.0000 'International Tables Vol C Tables 4.2.6.8 and 6.1.1.4'

loop_
_geom_angle_atom_site_label_1
_geom_angle_atom_site_label_2
_geom_angle_atom_site_label_3
_geom_angle
_geom_angle_site_symmetry_1
_geom_angle_site_symmetry_3
_geom_angle_publ_flag
C2 C1 C9 121.5(7) . . ?
C2 C1 C11 117.7(7) . . ?
C9 C1 C11 120.8(7) . . ?
C1 C2 C3 120.6(6) . . ?
C1 C2 H2 119.7 . . ?
C3 C2 H2 119.7 . . ?
N4 C3 C4 122.0(7) . . ?
N4 C3 C2 119.9(7) . . ?
C4 C3 C2 118.1(7) . . ?
C10 C4 C3 119.7(7) . . ?
C10 C4 C12 119.8(7) . . ?
C3 C4 C12 120.4(7) . . ?
C6 C5 C10 121.2(7) . . ?
C6 C5 C13 117.0(7) . . ?
C10 C5 C13 121.8(7) . . ?
C5 C6 C7 120.9(7) . . ?
C5 C6 H6 119.6 . . ?
C7 C6 H6 119.6 . . ?
N3 C7 C8 122.2(8) . . ?
N3 C7 C6 119.8(7) . . ?
C8 C7 C6 118.0(7) . . ?
C7 C8 C9 120.6(7) . . ?
C7 C8 C14 120.0(7) . . ?
C9 C8 C14 119.3(7) . . ?
C1 C9 C10 117.3(6) . . ?
C1 C9 C8 121.6(7) . . ?
C10 C9 C8 120.9(6) . . ?
C5 C10 C9 117.8(6) . . ?
C5 C10 C4 120.1(7) . . ?
C9 C10 C4 122.0(6) . . ?
O1 C11 N1 123.1(7) . . ?
O1 C11 C1 123.0(8) . . ?
N1 C11 C1 113.9(7) . . ?
O3 C12 N2 116.8(7) . . ?
O3 C12 C4 125.4(7) . . ?
N2 C12 C4 117.8(7) . . ?
O4 C13 N2 121.1(8) . . ?
O4 C13 C5 123.6(8) . . ?
N2 C13 C5 115.3(7) . . ?
O2 C14 C8 125.7(8) . . ?
O2 C14 N1 116.6(8) . . ?
C8 C14 N1 117.7(8) . . ?
N3 C23 C23 114.4(5) . 6_556 ?
N3 C23 C24 105.4(7) . . ?
C23 C23 C24 109.0(6) 6_556 . ?
N3 C23 H23 109.3 . . ?
C23 C23 H23 109.3 6_556 . ?
C24 C23 H23 109.3 . . ?
C23 C24 C25 109.0(8) . . ?
C23 C24 H24A 109.9 . . ?
C25 C24 H24A 109.9 . . ?
C23 C24 H24B 109.9 . . ?
C25 C24 H24B 109.9 . . ?
H24A C24 H24B 108.3 . . ?
C25 C25 C24 109.9(8) 6_556 . ?
C25 C25 H25A 109.7 6_556 . ?
C24 C25 H25A 109.7 . . ?
C25 C25 H25B 109.7 6_556 . ?
C24 C25 H25B 109.7 . . ?
H25A C25 H25B 108.2 . . ?
N4 C26 C26 112.7(5) . 6_556 ?
N4 C26 C27 110.5(6) . . ?
C26 C26 C27 108.7(5) 6_556 . ?
N4 C26 H26 108.3 . . ?
C26 C26 H26 108.3 6_556 . ?
C27 C26 H26 108.3 . . ?
C28 C27 C26 113.5(7) . . ?
C28 C27 H27A 108.9 . . ?
C26 C27 H27A 108.9 . . ?
C28 C27 H27B 108.9 . . ?
C26 C27 H27B 108.9 . . ?
H27A C27 H27B 107.7 . . ?
C27 C28 C28 111.3(6) . 6_556 ?
C27 C28 H28A 109.4 . . ?
C28 C28 H28A 109.4 6_556 . ?
C27 C28 H28B 109.4 . . ?
C28 C28 H28B 109.4 6_556 . ?
H28A C28 H28B 108.0 . . ?
C11 N1 C14 126.2(7) . . ?
C11 N1 C15 115.7(7) . . ?
C14 N1 C15 118.0(7) . . ?
C13 N2 C12 125.0(7) . . ?
C13 N2 C19 116.1(7) . . ?
C12 N2 C19 118.9(7) . . ?
C7 N3 C23 125.6(7) . . ?
C7 N3 H3 117.2 . . ?
C23 N3 H3 117.2 . . ?
C3 N4 C26 128.6(6) . . ?
C3 N4 H4 115.7 . . ?
C26 N4 H4 115.7 . . ?
C16 C15 N1 108.6(9) . . ?
C16 C15 H15A 110.0 . . ?
N1 C15 H15A 110.0 . . ?
C16 C15 H15B 110.0 . . ?
N1 C15 H15B 110.0 . . ?
H15A C15 H15B 108.4 . . ?
C15 C16 C17 110.9(14) . . ?
C15 C16 H16A 109.5 . . ?
C17 C16 H16A 109.5 . . ?
C15 C16 H16B 109.5 . . ?
C17 C16 H16B 109.5 . . ?
H16A C16 H16B 108.1 . . ?
N2 C19 C20 112.7(7) . . ?
N2 C19 H19A 109.1 . . ?
C20 C19 H19A 109.1 . . ?
N2 C19 H19B 109.1 . . ?
C20 C19 H19B 109.1 . . ?
H19A C19 H19B 107.8 . . ?
C19 C20 C21 110.1(9) . . ?
C19 C20 H20A 109.6 . . ?
C21 C20 H20A 109.6 . . ?
C19 C20 H20B 109.6 . . ?
C21 C20 H20B 109.6 . . ?
H20A C20 H20B 108.2 . . ?
C18 C17 C16 115(2) . . ?
C18 C17 H17A 108.6 . . ?
C16 C17 H17A 108.6 . . ?
C18 C17 H17B 108.5 . . ?
C16 C17 H17B 108.5 . . ?
H17A C17 H17B 107.5 . . ?
C17 C18 H18A 109.5 . . ?
C17 C18 H18B 109.5 . . ?
H18A C18 H18B 109.5 . . ?
C17 C18 H18C 109.5 . . ?
H18A C18 H18C 109.5 . . ?
H18B C18 H18C 109.5 . . ?
C22 C21 C20 116.9(15) . . ?
C22 C21 H21A 108.1 . . ?
C20 C21 H21A 108.1 . . ?
C22 C21 H21B 108.1 . . ?
C20 C21 H21B 108.1 . . ?
H21A C21 H21B 107.3 . . ?
C21 C22 H22A 109.5 . . ?
C21 C22 H22B 109.5 . . ?
H22A C22 H22B 109.5 . . ?
C21 C22 H22C 109.5 . . ?
H22A C22 H22C 109.5 . . ?
H22B C22 H22C 109.5 . . ?

loop_
_geom_bond_atom_site_label_1
_geom_bond_atom_site_label_2
_geom_bond_distance
_geom_bond_site_symmetry_2
_geom_bond_publ_flag
C1 C2 1.395(9) . ?
C1 C9 1.409(9) . ?
C1 C11 1.487(10) . ?
C2 C3 1.422(10) . ?
C2 H2 0.9300 . ?
C3 N4 1.345(8) . ?
C3 C4 1.413(9) . ?
C4 C10 1.408(9) . ?
C4 C12 1.437(10) . ?
C5 C6 1.398(10) . ?
C5 C10 1.386(9) . ?
C5 C13 1.472(11) . ?
C6 C7 1.396(10) . ?
C6 H6 0.9300 . ?
C7 N3 1.392(9) . ?
C7 C8 1.395(9) . ?
C8 C9 1.399(9) . ?
C8 C14 1.438(10) . ?
C9 C10 1.405(9) . ?
C11 O1 1.183(9) . ?
C11 N1 1.401(10) . ?
C12 O3 1.238(8) . ?
C12 N2 1.406(9) . ?
C13 O4 1.208(8) . ?
C13 N2 1.379(9) . ?
C14 O2 1.225(9) . ?
C14 N1 1.409(10) . ?
C23 N3 1.458(9) . ?
C23 C23 1.521(14) 6_556 ?
C23 C24 1.541(11) . ?
C23 H23 0.9800 . ?
C24 C25 1.537(13) . ?
C24 H24A 0.9700 . ?
C24 H24B 0.9700 . ?
C25 C25 1.50(2) 6_556 ?
C25 H25A 0.9700 . ?
C25 H25B 0.9700 . ?
C26 N4 1.450(8) . ?
C26 C26 1.547(14) 6_556 ?
C26 C27 1.517(10) . ?
C26 H26 0.9800 . ?
C27 C28 1.478(11) . ?
C27 H27A 0.9700 . ?
C27 H27B 0.9700 . ?
C28 C28 1.513(18) 6_556 ?
C28 H28A 0.9700 . ?
C28 H28B 0.9700 . ?
N1 C15 1.510(11) . ?
N2 C19 1.484(9) . ?
N3 H3 0.8600 . ?
N4 H4 0.8600 . ?
C15 C16 1.440(14) . ?
C15 H15A 0.9700 . ?
C15 H15B 0.9700 . ?
C16 C17 1.532(19) . ?
C16 H16A 0.9700 . ?
C16 H16B 0.9700 . ?
C19 C20 1.485(12) . ?
C19 H19A 0.9700 . ?
C19 H19B 0.9700 . ?
C20 C21 1.574(14) . ?
C20 H20A 0.9700 . ?
C20 H20B 0.9700 . ?
C17 C18 1.359(19) . ?
C17 H17A 0.9700 . ?
C17 H17B 0.9700 . ?
C18 H18A 0.9600 . ?
C18 H18B 0.9600 . ?
C18 H18C 0.9600 . ?
C21 C22 1.35(2) . ?
C21 H21A 0.9700 . ?
C21 H21B 0.9700 . ?
C22 H22A 0.9600 . ?
C22 H22B 0.9600 . ?
C22 H22C 0.9600 . ?

loop_
_geom_torsion_atom_site_label_1
_geom_torsion_atom_site_label_2
_geom_torsion_atom_site_label_3
_geom_torsion_atom_site_label_4
_geom_torsion
_geom_torsion_site_symmetry_1
_geom_torsion_site_symmetry_2
_geom_torsion_site_symmetry_3
_geom_torsion_site_symmetry_4
_geom_torsion_publ_flag
C9 C1 C2 C3 -0.9(10) . . . . ?
C11 C1 C2 C3 -178.0(6) . . . . ?
C1 C2 C3 N4 172.6(7) . . . . ?
C1 C2 C3 C4 -7.0(10) . . . . ?
N4 C3 C4 C10 -170.5(6) . . . . ?
C2 C3 C4 C10 9.1(9) . . . . ?
N4 C3 C4 C12 7.7(10) . . . . ?
C2 C3 C4 C12 -172.7(6) . . . . ?
C10 C5 C6 C7 0.7(9) . . . . ?
C13 C5 C6 C7 -176.6(6) . . . . ?
C5 C6 C7 N3 171.0(6) . . . . ?
C5 C6 C7 C8 -7.3(9) . . . . ?
N3 C7 C8 C9 -170.1(6) . . . . ?
C6 C7 C8 C9 8.1(9) . . . . ?
N3 C7 C8 C14 5.4(10) . . . . ?
C6 C7 C8 C14 -176.4(6) . . . . ?
C2 C1 C9 C10 6.6(9) . . . . ?
C11 C1 C9 C10 -176.4(6) . . . . ?
C2 C1 C9 C8 -170.0(6) . . . . ?
C11 C1 C9 C8 7.0(9) . . . . ?
C7 C8 C9 C1 174.2(6) . . . . ?
C14 C8 C9 C1 -1.4(9) . . . . ?
C7 C8 C9 C10 -2.4(9) . . . . ?
C14 C8 C9 C10 -177.9(6) . . . . ?
C6 C5 C10 C9 5.1(8) . . . . ?
C13 C5 C10 C9 -177.7(6) . . . . ?
C6 C5 C10 C4 -171.5(6) . . . . ?
C13 C5 C10 C4 5.7(9) . . . . ?
C1 C9 C10 C5 179.0(6) . . . . ?
C8 C9 C10 C5 -4.2(8) . . . . ?
C1 C9 C10 C4 -4.5(9) . . . . ?
C8 C9 C10 C4 172.2(6) . . . . ?
C3 C4 C10 C5 173.0(6) . . . . ?
C12 C4 C10 C5 -5.2(9) . . . . ?
C3 C4 C10 C9 -3.4(9) . . . . ?
C12 C4 C10 C9 178.4(6) . . . . ?
C2 C1 C11 O1 -11.2(12) . . . . ?
C9 C1 C11 O1 171.7(8) . . . . ?
C2 C1 C11 N1 170.0(6) . . . . ?
C9 C1 C11 N1 -7.1(10) . . . . ?
C10 C4 C12 O3 179.8(7) . . . . ?
C3 C4 C12 O3 1.6(12) . . . . ?
C10 C4 C12 N2 2.2(10) . . . . ?
C3 C4 C12 N2 -176.0(6) . . . . ?
C6 C5 C13 O4 -5.0(10) . . . . ?
C10 C5 C13 O4 177.7(7) . . . . ?
C6 C5 C13 N2 174.2(6) . . . . ?
C10 C5 C13 N2 -3.1(9) . . . . ?
C7 C8 C14 O2 2.3(11) . . . . ?
C9 C8 C14 O2 177.8(7) . . . . ?
C7 C8 C14 N1 -179.1(6) . . . . ?
C9 C8 C14 N1 -3.6(10) . . . . ?
N3 C23 C24 C25 -176.2(7) . . . . ?
C23 C23 C24 C25 60.5(11) 6_556 . . . ?
C23 C24 C25 C25 -60.1(14) . . . 6_556 ?
N4 C26 C27 C28 -178.5(6) . . . . ?
C26 C26 C27 C28 57.4(9) 6_556 . . . ?
C26 C27 C28 C28 -55.2(11) . . . 6_556 ?
O1 C11 N1 C14 -176.7(9) . . . . ?
C1 C11 N1 C14 2.1(11) . . . . ?
O1 C11 N1 C15 6.8(12) . . . . ?
C1 C11 N1 C15 -174.3(7) . . . . ?
O2 C14 N1 C11 -178.1(7) . . . . ?
C8 C14 N1 C11 3.1(11) . . . . ?
O2 C14 N1 C15 -1.7(11) . . . . ?
C8 C14 N1 C15 179.5(7) . . . . ?
O4 C13 N2 C12 179.2(7) . . . . ?
C5 C13 N2 C12 -0.1(9) . . . . ?
O4 C13 N2 C19 -0.7(10) . . . . ?
C5 C13 N2 C19 180.0(6) . . . . ?
O3 C12 N2 C13 -177.4(7) . . . . ?
C4 C12 N2 C13 0.4(10) . . . . ?
O3 C12 N2 C19 2.6(11) . . . . ?
C4 C12 N2 C19 -179.6(7) . . . . ?
C8 C7 N3 C23 165.5(6) . . . . ?
C6 C7 N3 C23 -12.7(10) . . . . ?
C23 C23 N3 C7 -82.1(10) 6_556 . . . ?
C24 C23 N3 C7 158.1(7) . . . . ?
C4 C3 N4 C26 164.3(6) . . . . ?
C2 C3 N4 C26 -15.3(11) . . . . ?
C26 C26 N4 C3 -82.7(9) 6_556 . . . ?
C27 C26 N4 C3 155.5(7) . . . . ?
C11 N1 C15 C16 -92.2(10) . . . . ?
C14 N1 C15 C16 91.0(10) . . . . ?
N1 C15 C16 C17 -175.8(13) . . . . ?
C13 N2 C19 C20 -81.9(9) . . . . ?
C12 N2 C19 C20 98.2(9) . . . . ?
N2 C19 C20 C21 176.4(9) . . . . ?
C15 C16 C17 C18 -71(3) . . . . ?
C19 C20 C21 C22 -176.3(14) . . . . ?
